data_4020083
loop_
_publ_author_name
'Yasushi Morita'
'Tsuyoshi Murata'
'Kozo Fukui'
'Satoru Yamada'
'Kazunobu Sato'
'Daisuke Shiomi'
'Takeji Takui'
'Hiroshi Kitagawa'
'Hideki Yamochi'
'Gunzi Saito'
'Kazuhiro Nakasuji'

_publ_section_title
;
Hydrogen-Bonded Networks in Organic Conductors: Crystal Structures
and Electronic Properties of Charge-Transfer Salts of
Tetracyanoquinodimethane with 4,4'-Biimidazolium having Multi
Protonated States
;
_journal_name_full 'Journal of Organic Chemistry'
_journal_page_first 2739
_journal_page_last 2744
_journal_paper_doi 10.1021/jo047768c
_journal_volume 70
_journal_year 2005
_chemical_formula_moiety 'C6 H8 N4 2+, C12 H4 N4 1-, C12 H4 N4, H2 O'
_chemical_formula_sum 'C42 H24 N16 O2'
_chemical_formula_weight 784.77
_chemical_name_common (4,4'-H~4~Bim)(TCNQ)~3~(H~2~O)~2~
_chemical_name_systematic
;
 Di-protonated 4,4'-Biimidazolium tetracyanoquinodimethide complex
;
_space_group_IT_number 2
_symmetry_cell_setting triclinic
_symmetry_Int_Tables_number 2
_symmetry_space_group_name_Hall '-P 1'
_symmetry_space_group_name_H-M 'P -1'
_atom_sites_solution_hydrogens geom
_atom_sites_solution_primary direct
_atom_sites_solution_secondary difmap
_cell_angle_alpha 92.422(8)
_cell_angle_beta 96.659(10)
_cell_angle_gamma 90.102(5)
_cell_formula_units_Z 1
_cell_length_a 7.0007(9)
_cell_length_b 11.1965(15)
_cell_length_c 11.5453(17)
_cell_measurement_reflns_used 1832
_cell_measurement_temperature 200(2)
_cell_measurement_theta_max 27.5
_cell_measurement_theta_min 3.6
_cell_volume 898.0(2)
_diffrn_ambient_temperature 200(2)
_diffrn_detector_area_resol_mean 10.00
_diffrn_measurement_device_type 'Rigaku RAXIS-RAPID Imaging Plate'
_diffrn_measurement_method \w
_diffrn_radiation_monochromator graphite
_diffrn_radiation_source 'fine-focus sealed tube'
_diffrn_radiation_type MoK\a
_diffrn_radiation_wavelength 0.71075
_diffrn_reflns_av_R_equivalents 0.0478
_diffrn_reflns_av_sigmaI/netI 0.0612
_diffrn_reflns_limit_h_max 9
_diffrn_reflns_limit_h_min -8
_diffrn_reflns_limit_k_max 14
_diffrn_reflns_limit_k_min -14
_diffrn_reflns_limit_l_max 13
_diffrn_reflns_limit_l_min -14
_diffrn_reflns_number 6255
_diffrn_reflns_theta_max 27.48
_diffrn_reflns_theta_min 3.44
_diffrn_standards_decay_% ?
_diffrn_standards_interval_count ?
_diffrn_standards_interval_time ?
_diffrn_standards_number ?
_exptl_absorpt_coefficient_mu 0.098
_exptl_absorpt_correction_T_max 0.990
_exptl_absorpt_correction_T_min 0.768
_exptl_absorpt_correction_type multi-scan
_exptl_absorpt_process_details '(Higashi, 1995)'
_exptl_crystal_colour black
_exptl_crystal_density_diffrn 1.451
_exptl_crystal_density_meas ?
_exptl_crystal_density_method .
_exptl_crystal_description block
_exptl_crystal_F_000 404
_exptl_crystal_size_max 0.300
_exptl_crystal_size_mid 0.150
_exptl_crystal_size_min 0.100
_refine_ls_extinction_coef 0.0000
_refine_ls_extinction_method none
_refine_ls_goodness_of_fit_ref 1.038
_refine_ls_hydrogen_treatment mixed
_refine_ls_matrix_type full
_refine_ls_number_parameters 271
_refine_ls_number_reflns 3718
_refine_ls_number_restraints 0
_refine_ls_restrained_S_all 1.038
_refine_ls_R_factor_all 0.1137
_refine_ls_R_factor_gt 0.0594
_refine_ls_shift/su_max 0.000
_refine_ls_shift/su_mean 0.000
_refine_ls_structure_factor_coef Fsqd
_refine_ls_weighting_details 'calc w=1/[\s^2^(Fo^2^)+(0.1320P)^2^+0.0000P] where P=(Fo^2^+2Fc^2^)/3'
_refine_ls_weighting_scheme calc
_refine_ls_wR_factor_gt 0.1797
_refine_ls_wR_factor_ref 0.2243
_reflns_number_gt 2186
_reflns_number_total 3718
_reflns_threshold_expression >2sigma(I)
_cod_database_code 4020083

loop_
_symmetry_equiv_pos_as_xyz
'x, y, z'
'-x, -y, -z'

loop_
_atom_site_label
_atom_site_type_symbol
_atom_site_fract_x
_atom_site_fract_y
_atom_site_fract_z
_atom_site_U_iso_or_equiv
_atom_site_adp_type
_atom_site_occupancy
_atom_site_symmetry_multiplicity
_atom_site_calc_flag
_atom_site_refinement_flags
_atom_site_disorder_assembly
_atom_site_disorder_group
O1 O 0.8217(3) 0.47206(18) 0.5676(2) 0.0374(6) Uani 1 1 d . . .
N1 N -0.0339(3) 0.2576(2) 0.5122(2) 0.0322(6) Uani 1 1 d . . .
N2 N 0.1606(3) 0.1235(2) 0.4626(2) 0.0269(6) Uani 1 1 d . . .
N3 N 0.4957(4) 0.6172(3) 0.6315(2) 0.0394(7) Uani 1 1 d . . .
N4 N -0.0241(3) 0.6103(2) 0.7885(3) 0.0390(7) Uani 1 1 d . . .
N5 N 1.0225(3) 1.0422(3) 1.2038(2) 0.0366(7) Uani 1 1 d . . .
N6 N 0.4818(3) 1.0326(2) 1.3572(2) 0.0322(6) Uani 1 1 d . . .
N7 N 0.5106(4) 0.2817(2) 0.6455(2) 0.0368(6) Uani 1 1 d . . .
N8 N -0.0253(3) 0.2873(3) 0.8036(3) 0.0397(7) Uani 1 1 d . . .
C1 C 0.1321(4) 0.2396(3) 0.4711(3) 0.0311(7) Uani 1 1 d . . .
C2 C -0.1165(4) 0.1493(3) 0.5316(3) 0.0316(7) Uani 1 1 d . . .
C3 C 0.0056(4) 0.0641(2) 0.4997(2) 0.0244(6) Uani 1 1 d . . .
C4 C 0.4195(4) 0.6530(2) 0.7090(3) 0.0269(6) Uani 1 1 d . . .
C5 C 0.1282(4) 0.6493(2) 0.7964(2) 0.0254(6) Uani 1 1 d . . .
C6 C 0.3205(4) 0.6924(2) 0.8025(3) 0.0255(6) Uani 1 1 d . . .
C7 C 0.8649(4) 1.0112(3) 1.1949(2) 0.0263(6) Uani 1 1 d . . .
C8 C 0.5660(4) 1.0071(2) 1.2808(2) 0.0246(6) Uani 1 1 d . . .
C9 C 0.6684(3) 0.9738(2) 1.1854(2) 0.0222(6) Uani 1 1 d . . .
C10 C 0.4055(4) 0.7662(2) 0.8958(2) 0.0231(6) Uani 1 1 d . . .
C11 C 0.6020(4) 0.8040(2) 0.9014(2) 0.0236(6) Uani 1 1 d . . .
C12 C 0.3029(3) 0.8010(2) 0.9900(3) 0.0228(6) Uani 1 1 d . . .
C13 C 0.5824(3) 0.9051(2) 1.0892(2) 0.0201(6) Uani 1 1 d . . .
C14 C 0.6853(3) 0.8714(2) 0.9940(2) 0.0222(6) Uani 1 1 d . . .
C15 C 0.3850(3) 0.8682(2) 1.0822(2) 0.0218(6) Uani 1 1 d . . .
C16 C 0.4294(4) 0.3158(3) 0.7209(3) 0.0261(6) Uani 1 1 d . . .
C17 C 0.1308(4) 0.3179(3) 0.8089(3) 0.0278(6) Uani 1 1 d . . .
C18 C 0.3272(4) 0.3566(2) 0.8150(2) 0.0241(6) Uani 1 1 d . . .
C19 C 0.4121(3) 0.4279(2) 0.9065(2) 0.0228(6) Uani 1 1 d . . .
C20 C 0.6102(4) 0.4659(2) 0.9094(2) 0.0244(6) Uani 1 1 d . . .
C21 C 0.3080(4) 0.4651(3) 1.0008(3) 0.0255(6) Uani 1 1 d . . .
H1 H -0.0894 0.3343 0.5264 0.040 Uiso 1 1 d . . .
H2 H 0.2710 0.0853 0.4359 0.033 Uiso 1 1 d . . .
H3 H 0.2176 0.3007 0.4510 0.039 Uiso 1 1 d . . .
H4 H -0.2370 0.1365 0.5615 0.039 Uiso 1 1 d . . .
H5 H 0.6724 0.7797 0.8392 0.033 Uiso 1 1 d . . .
H6 H 0.1650 0.7748 0.9867 0.031 Uiso 1 1 d . . .
H7 H 0.8244 0.8987 0.9935 0.028 Uiso 1 1 d . . .
H8 H 0.3126 0.8849 1.1471 0.026 Uiso 1 1 d . . .
H9 H 0.6821 0.4388 0.8473 0.027 Uiso 1 1 d . . .
H10 H 0.1786 0.4364 0.9977 0.050 Uiso 1 1 d . . .
H11 H 0.6912 0.4840 0.5374 0.042 Uiso 1 1 d . . .
H12 H 0.8653 0.5111 0.6356 0.042 Uiso 1 1 d . . .

loop_
_atom_site_aniso_label
_atom_site_aniso_U_11
_atom_site_aniso_U_22
_atom_site_aniso_U_33
_atom_site_aniso_U_23
_atom_site_aniso_U_13
_atom_site_aniso_U_12
O1 0.0288(10) 0.0329(12) 0.0495(14) -0.0068(10) 0.0028(10) 0.0019(9)
N1 0.0366(13) 0.0267(13) 0.0323(14) -0.0034(11) 0.0008(11) 0.0050(10)
N2 0.0253(11) 0.0286(13) 0.0273(13) -0.0009(10) 0.0060(10) -0.0020(10)
N3 0.0368(13) 0.0521(17) 0.0296(15) -0.0075(13) 0.0081(12) -0.0003(12)
N4 0.0286(12) 0.0413(16) 0.0457(17) -0.0045(13) 0.0013(12) -0.0083(12)
N5 0.0254(12) 0.0507(17) 0.0326(15) -0.0069(13) 0.0024(11) -0.0090(11)
N6 0.0295(12) 0.0410(15) 0.0274(14) -0.0034(12) 0.0100(11) -0.0004(11)
N7 0.0365(13) 0.0452(16) 0.0293(14) -0.0036(12) 0.0082(12) -0.0014(12)
N8 0.0286(12) 0.0504(17) 0.0395(16) -0.0054(13) 0.0039(11) -0.0068(12)
C1 0.0346(14) 0.0315(16) 0.0265(16) 0.0021(12) -0.0002(12) -0.0057(12)
C2 0.0321(14) 0.0279(15) 0.0350(17) -0.0042(13) 0.0072(13) -0.0004(12)
C3 0.0227(12) 0.0272(14) 0.0230(14) -0.0023(11) 0.0022(11) -0.0013(11)
C4 0.0248(13) 0.0276(15) 0.0271(16) -0.0004(12) -0.0011(12) -0.0036(11)
C5 0.0282(14) 0.0258(14) 0.0215(14) -0.0034(11) 0.0010(11) -0.0006(11)
C6 0.0245(12) 0.0254(14) 0.0263(15) 0.0004(12) 0.0026(11) -0.0030(11)
C7 0.0251(13) 0.0326(15) 0.0207(14) -0.0002(12) 0.0017(11) -0.0023(12)
C8 0.0214(12) 0.0252(14) 0.0265(15) 0.0007(12) -0.0007(11) -0.0004(11)
C9 0.0216(12) 0.0235(13) 0.0213(14) -0.0023(11) 0.0032(11) 0.0003(10)
C10 0.0233(12) 0.0210(13) 0.0252(15) 0.0025(11) 0.0033(11) 0.0005(11)
C11 0.0225(12) 0.0273(14) 0.0220(14) 0.0010(11) 0.0071(10) -0.0007(11)
C12 0.0207(11) 0.0203(13) 0.0276(15) 0.0010(11) 0.0034(11) -0.0010(10)
C13 0.0202(11) 0.0186(12) 0.0223(14) 0.0022(11) 0.0052(10) -0.0005(10)
C14 0.0188(11) 0.0218(13) 0.0261(14) 0.0017(11) 0.0032(11) 0.0003(10)
C15 0.0222(12) 0.0210(13) 0.0229(14) 0.0011(11) 0.0062(10) 0.0003(10)
C16 0.0261(13) 0.0297(15) 0.0217(14) -0.0002(12) 0.0002(12) -0.0044(11)
C17 0.0287(14) 0.0283(14) 0.0257(15) -0.0015(12) 0.0006(12) 0.0002(12)
C18 0.0243(12) 0.0250(14) 0.0231(14) 0.0022(11) 0.0025(11) 0.0006(11)
C19 0.0224(12) 0.0196(13) 0.0264(15) 0.0021(11) 0.0025(11) -0.0015(10)
C20 0.0228(12) 0.0256(14) 0.0252(15) 0.0022(12) 0.0047(11) 0.0000(11)
C21 0.0194(11) 0.0292(14) 0.0286(15) 0.0037(12) 0.0051(11) -0.0016(11)
